data_1503020
loop_
_publ_author_name
'Phillips, Eric M.'
'Roberts, John M.'
'Scheidt, Karl A.'

_publ_section_title
;
 Catalytic enantioselective total syntheses of bakkenolides I, J, and S:
 application of a carbene-catalyzed desymmetrization.
;
_journal_issue 12
_journal_name_full 'Organic letters'
_journal_page_first 2830
_journal_page_last 2833
_journal_paper_doi 10.1021/ol100938j
_journal_volume 12
_journal_year 2010
_chemical_formula_sum 'C15 H22 O3'
_chemical_formula_weight 250.33
_chemical_name_common
(1'R,2'S,3a'R,4'S,7a'S)-1'-hydroxy-3a',4'-dimethyl-4-methylenedecahydro-2H-spiro[furan-3,2'-inden]-2-one
_chemical_name_systematic ?
_space_group_IT_number 19
_symmetry_space_group_name_Hall 'P 2ac 2ab'
_symmetry_space_group_name_H-M 'P 21 21 21'
_atom_sites_solution_hydrogens geom
_atom_sites_solution_primary direct
_atom_sites_solution_secondary difmap
_audit_creation_method SHELXL-97
_audit_update_record
;
2009-09-11 # Formatted by publCIF
;
_cell_angle_alpha 90.00
_cell_angle_beta 90.00
_cell_angle_gamma 90.00
_cell_formula_units_Z 4
_cell_length_a 7.33740(10)
_cell_length_b 7.47950(10)
_cell_length_c 25.3435(5)
_cell_measurement_temperature 100(2)
_cell_volume 1390.85(4)
_computing_structure_refinement 'SHELXL-97 (Sheldrick, 1997)'
_computing_structure_solution 'SHELXS-97 (Sheldrick, 1990)'
_diffrn_ambient_temperature 100(2)
_diffrn_measured_fraction_theta_full 0.995
_diffrn_measured_fraction_theta_max 0.995
_diffrn_radiation_monochromator graphite
_diffrn_radiation_source 'fine-focus sealed tube'
_diffrn_radiation_type MoK\a
_diffrn_radiation_wavelength 0.71073
_diffrn_reflns_av_R_equivalents 0.0587
_diffrn_reflns_av_sigmaI/netI 0.0266
_diffrn_reflns_limit_h_max 9
_diffrn_reflns_limit_h_min -10
_diffrn_reflns_limit_k_max 10
_diffrn_reflns_limit_k_min -10
_diffrn_reflns_limit_l_max 35
_diffrn_reflns_limit_l_min -35
_diffrn_reflns_number 30953
_diffrn_reflns_theta_full 30.17
_diffrn_reflns_theta_max 30.17
_diffrn_reflns_theta_min 1.61
_exptl_absorpt_coefficient_mu 0.082
_exptl_absorpt_correction_T_max 0.9840
_exptl_absorpt_correction_T_min 0.9499
_exptl_crystal_density_diffrn 1.195
_exptl_crystal_density_method 'not measured'
_exptl_crystal_F_000 544
_exptl_crystal_size_max 0.64
_exptl_crystal_size_mid 0.34
_exptl_crystal_size_min 0.20
_refine_diff_density_max 0.387
_refine_diff_density_min -0.314
_refine_diff_density_rms 0.142
_refine_ls_abs_structure_details 'Flack H D (1983), Acta Cryst. A39, 876-881'
_refine_ls_abs_structure_Flack -0.4(7)
_refine_ls_extinction_method none
_refine_ls_goodness_of_fit_ref 1.068
_refine_ls_hydrogen_treatment mixed
_refine_ls_matrix_type full
_refine_ls_number_parameters 166
_refine_ls_number_reflns 4107
_refine_ls_number_restraints 0
_refine_ls_restrained_S_all 1.068
_refine_ls_R_factor_all 0.0412
_refine_ls_R_factor_gt 0.0361
_refine_ls_shift/su_max 0.002
_refine_ls_shift/su_mean 0.000
_refine_ls_structure_factor_coef Fsqd
_refine_ls_weighting_details 'calc w=1/[\s^2^(Fo^2^)+(0.0544P)^2^+0.1934P] where P=(Fo^2^+2Fc^2^)/3'
_refine_ls_weighting_scheme calc
_refine_ls_wR_factor_gt 0.0946
_refine_ls_wR_factor_ref 0.0975
_reflns_number_gt 3858
_reflns_number_total 4107
_reflns_threshold_expression >2sigma(I)
_cod_data_source_file ol100938j_si_001.cif
_cod_data_source_block n0146_0m
_cod_database_code 1503020

loop_
_symmetry_equiv_pos_as_xyz
'x, y, z'
'-x+1/2, -y, z+1/2'
'-x, y+1/2, -z+1/2'
'x+1/2, -y+1/2, -z'

loop_
_atom_site_label
_atom_site_type_symbol
_atom_site_fract_x
_atom_site_fract_y
_atom_site_fract_z
_atom_site_U_iso_or_equiv
_atom_site_adp_type
_atom_site_occupancy
_atom_site_symmetry_multiplicity
_atom_site_calc_flag
_atom_site_refinement_flags
O1 O -0.12604(11) 0.50846(11) 0.92387(3) 0.02011(16) Uani 1 1 d .
H1 H -0.1700 0.5552 0.9512 0.030 Uiso 1 1 calc R
O2 O 0.30604(13) 0.79428(11) 0.98611(3) 0.02667(19) Uani 1 1 d .
O3 O 0.23589(13) 0.55687(11) 1.03447(3) 0.02428(18) Uani 1 1 d .
C1 C 0.03988(13) 0.59343(14) 0.91106(4) 0.01601(19) Uani 1 1 d .
H1A H 0.0279 0.7247 0.9178 0.019 Uiso 1 1 calc R
C2 C 0.25632(15) 0.64027(15) 0.98805(4) 0.0193(2) Uani 1 1 d .
C3 C 0.08714(14) 0.56354(16) 0.85297(4) 0.0193(2) Uani 1 1 d .
H3 H 0.0734 0.4331 0.8453 0.023 Uiso 1 1 calc R
C4 C 0.31693(15) 0.81676(16) 0.85041(4) 0.0218(2) Uani 1 1 d .
H4 H 0.2774 0.8576 0.8862 0.026 Uiso 1 1 calc R
C5 C 0.37982(18) 0.5268(2) 0.80011(5) 0.0307(3) Uani 1 1 d .
H5A H 0.3477 0.3998 0.7982 0.046 Uiso 1 1 calc R
H5B H 0.5125 0.5392 0.8024 0.046 Uiso 1 1 calc R
H5C H 0.3357 0.5882 0.7684 0.046 Uiso 1 1 calc R
C6 C 0.36701(15) 0.52165(16) 0.89968(4) 0.0223(2) Uani 1 1 d .
H6A H 0.4731 0.5899 0.9130 0.027 Uiso 1 1 calc R
H6B H 0.4070 0.3980 0.8920 0.027 Uiso 1 1 calc R
C7 C 0.21230(14) 0.51988(14) 0.94177(4) 0.0178(2) Uani 1 1 d .
C8 C 0.29148(14) 0.61026(16) 0.84914(4) 0.0206(2) Uani 1 1 d .
C9 C 0.51470(16) 0.8770(2) 0.84364(5) 0.0286(3) Uani 1 1 d .
H9A H 0.5565 0.8470 0.8080 0.043 Uiso 1 1 calc R
H9B H 0.5915 0.8161 0.8697 0.043 Uiso 1 1 calc R
H9C H 0.5228 1.0066 0.8489 0.043 Uiso 1 1 calc R
C10 C -0.03663(16) 0.66599(19) 0.81504(4) 0.0255(2) Uani 1 1 d .
H10A H -0.0125 0.6254 0.7785 0.031 Uiso 1 1 calc R
H10B H -0.1654 0.6384 0.8234 0.031 Uiso 1 1 calc R
C11 C 0.17796(16) 0.34283(15) 0.96841(5) 0.0225(2) Uani 1 1 d .
C12 C 0.16469(19) 0.37706(16) 1.02692(5) 0.0275(2) Uani 1 1 d .
H12A H 0.0365 0.3695 1.0389 0.033 Uiso 1 1 calc R
H12B H 0.2381 0.2889 1.0468 0.033 Uiso 1 1 calc R
C13 C 0.19437(16) 0.91203(19) 0.81052(5) 0.0285(3) Uani 1 1 d .
H13A H 0.2316 0.8774 0.7744 0.034 Uiso 1 1 calc R
H13B H 0.2114 1.0428 0.8140 0.034 Uiso 1 1 calc R
C14 C 0.1597(2) 0.18447(17) 0.94614(6) 0.0345(3) Uani 1 1 d .
H14A H 0.1680 0.1730 0.9089 0.041 Uiso 1 1 calc R
H14B H 0.1382 0.0819 0.9674 0.041 Uiso 1 1 calc R
C15 C -0.00771(17) 0.86720(19) 0.81820(5) 0.0275(3) Uani 1 1 d .
H15A H -0.0490 0.9116 0.8530 0.033 Uiso 1 1 calc R
H15B H -0.0809 0.9273 0.7906 0.033 Uiso 1 1 calc R

loop_
_atom_site_aniso_label
_atom_site_aniso_U_11
_atom_site_aniso_U_22
_atom_site_aniso_U_33
_atom_site_aniso_U_23
_atom_site_aniso_U_13
_atom_site_aniso_U_12
O1 0.0160(4) 0.0200(4) 0.0244(4) -0.0034(3) 0.0029(3) -0.0005(3)
O2 0.0367(5) 0.0189(4) 0.0244(4) -0.0008(3) -0.0088(3) -0.0039(3)
O3 0.0308(4) 0.0221(4) 0.0199(4) 0.0015(3) -0.0021(3) -0.0007(3)
C1 0.0142(4) 0.0155(4) 0.0184(5) -0.0024(4) -0.0001(3) 0.0015(3)
C2 0.0199(5) 0.0181(5) 0.0199(5) -0.0002(4) -0.0044(4) 0.0022(4)
C3 0.0153(4) 0.0251(5) 0.0176(5) -0.0064(4) -0.0002(3) 0.0005(4)
C4 0.0160(5) 0.0296(6) 0.0198(5) 0.0007(4) 0.0011(4) -0.0001(4)
C5 0.0208(6) 0.0445(7) 0.0268(6) -0.0120(5) 0.0052(4) 0.0023(5)
C6 0.0156(5) 0.0249(5) 0.0263(5) -0.0032(4) -0.0009(4) 0.0059(4)
C7 0.0172(5) 0.0149(5) 0.0211(5) -0.0025(4) -0.0029(3) 0.0025(4)
C8 0.0134(4) 0.0287(5) 0.0198(5) -0.0052(4) 0.0012(4) 0.0017(4)
C9 0.0180(5) 0.0411(7) 0.0267(5) 0.0025(5) 0.0014(4) -0.0050(5)
C10 0.0174(5) 0.0403(7) 0.0186(5) -0.0029(5) -0.0031(4) 0.0006(5)
C11 0.0184(5) 0.0161(5) 0.0330(6) 0.0011(4) -0.0036(4) 0.0023(4)
C12 0.0298(6) 0.0192(5) 0.0335(6) 0.0054(4) 0.0002(5) -0.0028(4)
C13 0.0215(6) 0.0386(7) 0.0255(5) 0.0095(5) -0.0017(4) -0.0021(5)
C14 0.0382(7) 0.0162(6) 0.0491(8) -0.0013(5) -0.0087(6) 0.0021(5)
C15 0.0186(5) 0.0389(7) 0.0249(5) 0.0097(5) -0.0032(4) 0.0019(5)

loop_
_atom_type_symbol
_atom_type_description
_atom_type_scat_dispersion_real
_atom_type_scat_dispersion_imag
_atom_type_scat_source
C C 0.0033 0.0016 'International Tables Vol C Tables 4.2.6.8 and 6.1.1.4'
H H 0.0000 0.0000 'International Tables Vol C Tables 4.2.6.8 and 6.1.1.4'
O O 0.0106 0.0060 'International Tables Vol C Tables 4.2.6.8 and 6.1.1.4'

loop_
_geom_angle_atom_site_label_1
_geom_angle_atom_site_label_2
_geom_angle_atom_site_label_3
_geom_angle
C2 O3 C12 110.78(9)
O1 C1 C3 110.56(8)
O1 C1 C7 114.81(8)
C3 C1 C7 103.96(8)
O2 C2 O3 120.86(10)
O2 C2 C7 126.84(10)
O3 C2 C7 112.30(9)
C10 C3 C1 113.42(9)
C10 C3 C8 115.11(10)
C1 C3 C8 104.35(8)
C13 C4 C9 110.27(10)
C13 C4 C8 112.22(10)
C9 C4 C8 113.83(10)
C8 C6 C7 108.06(8)
C11 C7 C2 102.20(9)
C11 C7 C6 115.84(9)
C2 C7 C6 111.72(9)
C11 C7 C1 113.05(9)
C2 C7 C1 110.16(8)
C6 C7 C1 104.04(8)
C5 C8 C3 111.68(9)
C5 C8 C6 110.21(9)
C3 C8 C6 101.49(9)
C5 C8 C4 111.71(10)
C3 C8 C4 109.89(9)
C6 C8 C4 111.44(9)
C15 C10 C3 112.32(10)
C14 C11 C7 127.90(12)
C14 C11 C12 124.52(12)
C7 C11 C12 107.57(9)
O3 C12 C11 105.26(9)
C4 C13 C15 112.52(10)
C10 C15 C13 110.15(11)

loop_
_geom_bond_atom_site_label_1
_geom_bond_atom_site_label_2
_geom_bond_distance
O1 C1 1.4112(13)
O2 C2 1.2093(14)
O3 C2 1.3401(14)
O3 C12 1.4554(15)
C1 C3 1.5290(14)
C1 C7 1.5840(14)
C2 C7 1.5135(15)
C3 C10 1.5283(16)
C3 C8 1.5425(15)
C4 C13 1.5292(16)
C4 C9 1.5291(16)
C4 C8 1.5561(16)
C5 C8 1.5342(15)
C6 C8 1.5451(16)
C6 C7 1.5578(16)
C7 C11 1.5075(16)
C10 C15 1.5219(19)
C11 C14 1.3188(17)
C11 C12 1.5079(17)
C13 C15 1.5326(17)

loop_
_cod_related_entry_id
_cod_related_entry_code
_cod_related_entry_database
1 10006497 ChemSpider
